data_2011260
loop_
_publ_author_name
'Khoo, Lian Ee'
'Zhang, Yiqun'
'Ng, Seik Weng'

_publ_section_title
;
 7-Methoxy-3-(salicylideneamino)coumarin
;
_journal_issue 8
_journal_name_full 'Acta Crystallographica Section C'
_journal_page_first e350
_journal_page_last e351
_journal_paper_doi 10.1107/S0108270100009136
_journal_volume 56
_journal_year 2000
_chemical_formula_moiety C17H13NO4
_chemical_formula_sum 'C17 H13 N O4'
_chemical_formula_weight 295.28
_chemical_name_systematic
;
7-Methoxy-3-(salicylideneamino)coumarin
;
_space_group_IT_number 14
_symmetry_cell_setting monoclinic
_symmetry_space_group_name_Hall '-P 2yn'
_symmetry_space_group_name_H-M 'P 1 21/n 1'
_audit_creation_method SHELXL-97
_cell_angle_alpha 90.00
_cell_angle_beta 114.93(2)
_cell_angle_gamma 90.00
_cell_formula_units_Z 4
_cell_length_a 6.6600(10)
_cell_length_b 31.984(8)
_cell_length_c 7.123(2)
_cell_measurement_reflns_used 24
_cell_measurement_temperature 298(2)
_cell_measurement_theta_max 12.5
_cell_measurement_theta_min 3.5
_cell_volume 1375.9(6)
_computing_cell_refinement XSCANS
_computing_data_collection 'XSCANS (Siemens, 1998)'
_computing_data_reduction XSCANS
_computing_publication_material SHELXL97
_computing_structure_refinement 'SHELXL97 (Sheldrick, 1997)'
_computing_structure_solution 'SHELXS97 (Sheldrick, 1997)'
_diffrn_ambient_temperature 298(2)
_diffrn_measured_fraction_theta_full .999
_diffrn_measured_fraction_theta_max .999
_diffrn_measurement_device_type 'Siemens P4 four-circle'
_diffrn_measurement_method \w
_diffrn_radiation_monochromator graphite
_diffrn_radiation_source 'fine-focus sealed tube'
_diffrn_radiation_type MoK\a
_diffrn_radiation_wavelength .71073
_diffrn_reflns_av_R_equivalents .027
_diffrn_reflns_av_sigmaI/netI .0430
_diffrn_reflns_limit_h_max 7
_diffrn_reflns_limit_h_min -1
_diffrn_reflns_limit_k_max 38
_diffrn_reflns_limit_k_min -1
_diffrn_reflns_limit_l_max 8
_diffrn_reflns_limit_l_min -8
_diffrn_reflns_number 3194
_diffrn_reflns_theta_full 24.99
_diffrn_reflns_theta_max 24.99
_diffrn_reflns_theta_min 2.55
_diffrn_standards_decay_% 0
_diffrn_standards_interval_count 97
_diffrn_standards_number 3
_exptl_absorpt_coefficient_mu .103
_exptl_absorpt_correction_T_max .966
_exptl_absorpt_correction_T_min .875
_exptl_absorpt_correction_type empirical
_exptl_absorpt_process_details 'via \y scan (North et al., 1968)'
_exptl_crystal_colour Yellow
_exptl_crystal_density_diffrn 1.425
_exptl_crystal_density_method 'not measured'
_exptl_crystal_description Plate
_exptl_crystal_F_000 616
_exptl_crystal_size_max .60
_exptl_crystal_size_mid .40
_exptl_crystal_size_min .14
_refine_diff_density_max .244
_refine_diff_density_min -.239
_refine_ls_extinction_coef .0020(10)
_refine_ls_extinction_method SHELXL
_refine_ls_goodness_of_fit_ref 1.054
_refine_ls_hydrogen_treatment constr
_refine_ls_matrix_type full
_refine_ls_number_parameters 202
_refine_ls_number_reflns 2416
_refine_ls_number_restraints 0
_refine_ls_restrained_S_all 1.054
_refine_ls_R_factor_all .108
_refine_ls_R_factor_gt .056
_refine_ls_shift/su_max <0.001
_refine_ls_shift/su_mean .000
_refine_ls_structure_factor_coef Fsqd
_refine_ls_weighting_details 'calc w = 1/[\s^2^(Fo^2^)+(0.0731P)^2^+0.6431P] where P = (Fo^2^+2Fc^2^)/3'
_refine_ls_weighting_scheme calc
_refine_ls_wR_factor_ref .172
_reflns_number_gt 1449
_reflns_number_total 2416
_reflns_threshold_expression I>2\s(I)
_cod_data_source_file qa0343.cif
_cod_data_source_block I
_cod_depositor_comments
;
The following automatic conversions were performed:
'_symmetry_cell_setting' value 'Monoclinic' changed to 'monoclinic'
according to '/home/saulius/struct/CIF-dictionaries/cif_core.dic'
dictionary named 'cif_core.dic' version 2.4.1 from 2010-06-29.

Automatic conversion script
Id: cif_fix_enum 1527 2010-12-29 10:47:43Z saulius 

The following automatic conversions were performed:

'_symmetry_cell_setting' value 'Monoclinic' changed to 'monoclinic'
according to /home/saulius/struct/CIF-dictionaries/cif_core.dic
dictionary named 'cif_core.dic' version 2.4.1 from 2010-06-29.

Automatic conversion script
Id: cif_fix_values 1715 2011-07-08 13:25:40Z adriana 
;
_cod_original_sg_symbol_H-M 'P 21/n'
_cod_database_code 2011260
_cod_database_fobs_code 2011260

loop_
_symmetry_equiv_pos_as_xyz
'x, y, z'
'-x+1/2, y+1/2, -z+1/2'
'-x, -y, -z'
'x-1/2, -y-1/2, z-1/2'

loop_
_atom_site_label
_atom_site_fract_x
_atom_site_fract_y
_atom_site_fract_z
_atom_site_U_iso_or_equiv
_atom_site_adp_type
_atom_site_calc_flag
_atom_site_refinement_flags
_atom_site_occupancy
_atom_site_disorder_assembly
_atom_site_disorder_group
_atom_site_type_symbol
O1 1.1196(3) .21420(10) .7412(4) .0420(10) Uani d . 1 . . O
O2 1.2663(4) .27570(10) .7495(5) .0570(10) Uani d . 1 . . O
O3 .8488(4) .07680(10) .7442(4) .0550(10) Uani d . 1 . . O
O4 .6349(5) .37850(10) .8008(5) .0620(10) Uani d . 1 . . O
N1 .8780(4) .31800(10) .7586(4) .0370(10) Uani d . 1 . . N
C1 .9576(5) .39000(10) .7389(5) .0400(10) Uani d . 1 . . C
C2 .7764(6) .40490(10) .7712(5) .0460(10) Uani d . 1 . . C
C3 .7418(7) .44730(10) .7733(6) .0590(10) Uani d . 1 . . C
C4 .8810(7) .47530(10) .7440(6) .0590(10) Uani d . 1 . . C
C5 1.0596(6) .46150(10) .7103(6) .0560(10) Uani d . 1 . . C
C6 1.0964(6) .41930(10) .7081(5) .0490(10) Uani d . 1 . . C
C7 1.0050(5) .34620(10) .7364(5) .0410(10) Uani d . 1 . . C
C8 1.1100(5) .25700(10) .7495(5) .0390(10) Uani d . 1 . . C
C9 .9126(5) .27510(10) .7584(4) .0350(10) Uani d . 1 . . C
C10 .7575(5) .24940(10) .7712(5) .0370(10) Uani d . 1 . . C
C11 .7766(5) .20500(10) .7683(5) .0360(10) Uani d . 1 . . C
C12 .9594(5) .18820(10) .7502(5) .0360(10) Uani d . 1 . . C
C13 .9919(5) .14610(10) .7396(5) .0420(10) Uani d . 1 . . C
C14 .8375(5) .11900(10) .7512(5) .0410(10) Uani d . 1 . . C
C15 .6499(6) .13470(10) .7704(5) .0450(10) Uani d . 1 . . C
C16 .6213(5) .17660(10) .7782(5) .0420(10) Uani d . 1 . . C
C17 1.0282(6) .05970(10) .7112(7) .0600(10) Uani d . 1 . . C
H3 .6217 .4570 .7950 .088 Uiso calc R 1 . . H
H4 .6690 .3543 .7891 .093 Uiso calc R 1 . . H
H4a .8552 .5038 .7468 .089 Uiso calc R 1 . . H
H5 1.1537 .4806 .6893 .084 Uiso calc R 1 . . H
H6 1.2167 .4099 .6856 .074 Uiso calc R 1 . . H
H7 1.1297 .3380 .7184 .061 Uiso calc R 1 . . H
H10 .6349 .2609 .7823 .055 Uiso calc R 1 . . H
H13 1.1156 .1360 .7248 .063 Uiso calc R 1 . . H
H15 .5451 .1164 .7777 .068 Uiso calc R 1 . . H
H16 .4961 .1866 .7903 .064 Uiso calc R 1 . . H
H17a 1.0332 .0724 .5911 .090 Uiso calc R 1 . . H
H17b 1.0081 .0301 .6904 .090 Uiso calc R 1 . . H
H17c 1.1644 .0652 .8299 .090 Uiso calc R 1 . . H

loop_
_atom_site_aniso_label
_atom_site_aniso_U_11
_atom_site_aniso_U_22
_atom_site_aniso_U_33
_atom_site_aniso_U_12
_atom_site_aniso_U_13
_atom_site_aniso_U_23
O1 .0290(10) .0440(10) .0570(10) .0050(10) .0220(10) -.0010(10)
O2 .0360(10) .055(2) .088(2) .0020(10) .0350(10) .0050(10)
O3 .053(2) .0430(10) .070(2) .0020(10) .0260(10) .0020(10)
O4 .060(2) .050(2) .094(2) .0080(10) .051(2) .008(2)
N1 .0330(10) .042(2) .037(2) .0060(10) .0140(10) .0000(10)
C1 .038(2) .046(2) .032(2) .0010(10) .0110(10) -.0010(10)
C2 .048(2) .045(2) .049(2) .001(2) .025(2) .001(2)
C3 .067(3) .050(2) .070(3) .011(2) .039(2) .001(2)
C4 .071(3) .037(2) .068(3) .003(2) .028(2) -.002(2)
C5 .053(2) .048(2) .056(2) -.011(2) .014(2) .003(2)
C6 .041(2) .053(2) .049(2) -.003(2) .014(2) .000(2)
C7 .031(2) .051(2) .040(2) .008(2) .0140(10) .0020(10)
C8 .028(2) .048(2) .038(2) .0040(10) .0130(10) .0000(10)
C9 .029(2) .044(2) .028(2) .0080(10) .0090(10) .0010(10)
C10 .030(2) .046(2) .036(2) .0050(10) .0160(10) -.0030(10)
C11 .0260(10) .051(2) .031(2) .0050(10) .0120(10) .0030(10)
C12 .0250(10) .048(2) .034(2) .0010(10) .0110(10) .0000(10)
C13 .032(2) .049(2) .045(2) .009(2) .0160(10) .001(2)
C14 .039(2) .046(2) .035(2) .002(2) .0110(10) .0030(10)
C15 .038(2) .054(2) .045(2) -.004(2) .019(2) .004(2)
C16 .032(2) .054(2) .045(2) .002(2) .0200(10) .004(2)
C17 .053(2) .048(2) .075(3) .009(2) .022(2) -.010(2)

loop_
_atom_type_symbol
_atom_type_description
_atom_type_scat_dispersion_real
_atom_type_scat_dispersion_imag
_atom_type_scat_source
C C .0033 .0016 'International Tables Vol C Tables 4.2.6.8 and 6.1.1.4'
H H .0000 .0000 'International Tables Vol C Tables 4.2.6.8 and 6.1.1.4'
N N .0061 .0033 'International Tables Vol C Tables 4.2.6.8 and 6.1.1.4'
O O .0106 .0060 'International Tables Vol C Tables 4.2.6.8 and 6.1.1.4'

loop_
_geom_angle_atom_site_label_1
_geom_angle_atom_site_label_2
_geom_angle_atom_site_label_3
_geom_angle
_geom_angle_publ_flag
C12 O1 C8 123.3(2) yes
C14 O3 C17 117.0(3) yes
C7 N1 C9 124.9(3) yes
C6 C1 C2 118.1(3) yes
C6 C1 C7 119.2(3) yes
C2 C1 C7 122.7(3) yes
O4 C2 C3 119.0(3) yes
O4 C2 C1 121.3(3) yes
C3 C2 C1 119.7(3) yes
C4 C3 C2 121.1(4) yes
C3 C4 C5 120.4(4) yes
C6 C5 C4 119.1(4) yes
C5 C6 C1 121.6(4) yes
N1 C7 C1 121.4(3) yes
O2 C8 O1 116.1(3) yes
O2 C8 C9 126.7(3) yes
O1 C8 C9 117.1(3) yes
C10 C9 N1 118.0(3) yes
C10 C9 C8 119.1(3) yes
N1 C9 C8 122.9(3) yes
C9 C10 C11 122.0(3) yes
C12 C11 C16 116.8(3) yes
C12 C11 C10 118.3(3) yes
C16 C11 C10 124.9(3) yes
C13 C12 O1 116.6(3) yes
C13 C12 C11 123.4(3) yes
O1 C12 C11 120.0(3) yes
C12 C13 C14 118.4(3) yes
O3 C14 C13 124.8(3) yes
O3 C14 C15 115.2(3) yes
C13 C14 C15 120.0(3) yes
C16 C15 C14 120.2(3) yes
C15 C16 C11 121.2(3) yes
C2 O4 H4 109.5 no
C4 C3 H3 119.4 no
C2 C3 H3 119.4 no
C3 C4 H4a 119.8 no
C5 C4 H4a 119.8 no
C6 C5 H5 120.4 no
C4 C5 H5 120.4 no
C5 C6 H6 119.2 no
C1 C6 H6 119.2 no
N1 C7 H7 119.3 no
C1 C7 H7 119.3 no
C9 C10 H10 119.0 no
C11 C10 H10 119.0 no
C12 C13 H13 120.8 no
C14 C13 H13 120.8 no
C16 C15 H15 119.9 no
C14 C15 H15 119.9 no
C15 C16 H16 119.4 no
C11 C16 H16 119.4 no
O3 C17 H17a 109.5 no
O3 C17 H17b 109.5 no
H17a C17 H17b 109.5 no
O3 C17 H17b 109.5 no
H17a C17 H17c 109.5 no
H17b C17 H17c 109.5 no

loop_
_geom_bond_atom_site_label_1
_geom_bond_atom_site_label_2
_geom_bond_site_symmetry_2
_geom_bond_distance
_geom_bond_publ_flag
O1 C12 . 1.375(4) yes
O1 C8 . 1.374(4) yes
O2 C8 . 1.201(4) yes
O3 C14 . 1.354(4) yes
O3 C17 . 1.420(4) yes
O4 C2 . 1.348(4) yes
N1 C7 . 1.292(4) yes
N1 C9 . 1.390(4) yes
C1 C6 . 1.395(5) yes
C1 C2 . 1.403(5) yes
C1 C7 . 1.438(5) yes
C2 C3 . 1.375(5) yes
C3 C4 . 1.368(6) yes
C4 C5 . 1.381(6) yes
C5 C6 . 1.375(5) yes
C8 C9 . 1.462(4) yes
C9 C10 . 1.355(4) yes
C10 C11 . 1.426(4) yes
C11 C12 . 1.385(4) yes
C11 C16 . 1.401(4) yes
C12 C13 . 1.373(5) yes
C13 C14 . 1.373(5) yes
C14 C15 . 1.406(5) yes
C15 C16 . 1.357(5) yes
O4 H4 . .8200 no
C3 H3 . .9300 no
C4 H4a . .9300 no
C5 H5 . .9300 no
C6 H6 . .9300 no
C7 H7 . .9300 no
C10 H10 . .9300 no
C13 H13 . .9300 no
C15 H15 . .9300 no
C16 H16 . .9300 no
C17 H17a . .9600 no
C17 H17b . .9600 no
C17 H17c . .9600 no

loop_
_geom_hbond_atom_site_label_D
_geom_hbond_atom_site_label_H
_geom_hbond_atom_site_label_A
_geom_hbond_site_symmetry_A
_geom_hbond_distance_DH
_geom_hbond_distance_HA
_geom_hbond_distance_DA
_geom_hbond_angle_DHA
_geom_hbond_publ_flag
O4 H4 N1 . .82 1.89 2.620(3) 147.0 yes
C16 H16 O1 1_455 .93 2.54 3.455(4) 168.0 yes
C10 H10 O2 1_455 .93 2.41 3.318(4) 164.6 yes

loop_
_geom_torsion_atom_site_label_1
_geom_torsion_atom_site_label_2
_geom_torsion_atom_site_label_3
_geom_torsion_atom_site_label_4
_geom_torsion
_geom_torsion_publ_flag
C6 C1 C2 O4 179.6(3) no
C7 C1 C2 O4 -.3(5) no
C6 C1 C2 C3 -.5(5) no
C7 C1 C2 C3 179.5(3) no
O4 C2 C3 C4 180.0(4) no
C1 C2 C3 C4 .1(6) no
C2 C3 C4 C5 .4(7) no
C3 C4 C5 C6 -.5(6) no
C4 C5 C6 C1 .1(6) no
C2 C1 C6 C5 .4(5) no
C7 C1 C6 C5 -179.6(3) no
C9 N1 C7 C1 -179.9(3) no
C6 C1 C7 N1 -178.1(3) no
C2 C1 C7 N1 1.9(5) no
C12 O1 C8 O2 176.7(3) no
C12 O1 C8 C9 -3.0(4) no
C7 N1 C9 C10 -176.2(3) no
C7 N1 C9 C8 5.2(5) no
O2 C8 C9 C10 -175.5(3) no
O1 C8 C9 C10 4.1(4) no
O2 C8 C9 N1 3.1(5) no
O1 C8 C9 N1 -177.3(3) no
N1 C9 C10 C11 178.8(3) no
C8 C9 C10 C11 -2.5(4) no
C9 C10 C11 C12 -.5(4) no
C9 C10 C11 C16 -179.1(3) no
C8 O1 C12 C13 179.8(3) no
C8 O1 C12 C11 .1(4) no
C16 C11 C12 C13 .7(5) no
C10 C11 C12 C13 -178.0(3) no
C16 C11 C12 O1 -179.5(3) no
C10 C11 C12 O1 1.8(4) no
O1 C12 C13 C14 179.0(3) no
C11 C12 C13 C14 -1.2(5) no
C17 O3 C14 C13 -3.5(5) no
C17 O3 C14 C15 176.0(3) no
C12 C13 C14 O3 -179.6(3) no
C12 C13 C14 C15 .9(5) no
O3 C14 C15 C16 -179.8(3) no
C13 C14 C15 C16 -.2(5) no
C14 C15 C16 C11 -.3(5) no
C12 C11 C16 C15 .1(5) no
C10 C11 C16 C15 178.7(3) no

loop_
_cod_related_entry_id
_cod_related_entry_database
_cod_related_entry_code
1 ChemSpider 30652301
